data_4076629
loop_
_publ_author_name
'Soleilhavoup, Mich\`ele'
'Saccavini, Catherine'
'Lepetit, Christine'
'Lavigne, Guy'
'Maurette, Luc'
'Donnadieu, Bruno'
'Chauvin, Remi'

_publ_section_title
;
 Parallel Approaches to Mono- and Bis-Propargylic Activation via
 Co2(CO)8and [Ru3(\m-Cl)(CO)10]-
;
_journal_issue 5
_journal_name_full Organometallics
_journal_page_first 871
_journal_paper_doi 10.1021/om010568w
_journal_volume 21
_journal_year 2002
_chemical_formula_sum 'C13 H5 Cl O9 Ru3'
_chemical_formula_weight 643.83
_chemical_name_systematic
; 
 ? 
;
_space_group_IT_number 2
_symmetry_cell_setting triclinic
_symmetry_space_group_name_Hall '-P 1'
_symmetry_space_group_name_H-M 'P -1'
_atom_sites_solution_hydrogens geom
_atom_sites_solution_primary direct
_atom_sites_solution_secondary difmap
_audit_creation_method SHELXL-97
_cell_angle_alpha 77.43(3)
_cell_angle_beta 87.03(3)
_cell_angle_gamma 86.13(3)
_cell_formula_units_Z 2
_cell_length_a 9.443(2)
_cell_length_b 9.501(2)
_cell_length_c 10.194(2)
_cell_measurement_reflns_used 5000
_cell_measurement_temperature 160(2)
_cell_measurement_theta_max 52.0
_cell_measurement_theta_min 2.1
_cell_volume 890.0(3)
_computing_cell_refinement 'Stoe IPDS software (Stoe, 1996)'
_computing_data_collection 'Stoe IPDS software (Stoe, 1996)'
_computing_data_reduction 'XRED (Stoe, 1.08, 1996)'
_computing_molecular_graphics 'ORTEP3 for Windows (Farrugia, 1997)'
_computing_publication_material 'SHELXL-97 (Sheldrick, 1997)'
_computing_structure_refinement 'SHELXL-97 (Sheldrick, 1997)'
_computing_structure_solution 'SIR92 (Giacovazzo et al, 1992)'
_diffrn_ambient_temperature 160(2)
_diffrn_measured_fraction_theta_full 0.922
_diffrn_measured_fraction_theta_max 0.922
_diffrn_measurement_device 'Stoe IPDS'
_diffrn_measurement_method \f
_diffrn_radiation_monochromator graphite
_diffrn_radiation_source 'fine-focus sealed tube'
_diffrn_radiation_type MoK\a
_diffrn_radiation_wavelength 0.71073
_diffrn_reflns_av_R_equivalents 0.0411
_diffrn_reflns_av_sigmaI/netI 0.0299
_diffrn_reflns_limit_h_max 11
_diffrn_reflns_limit_h_min -11
_diffrn_reflns_limit_k_max 11
_diffrn_reflns_limit_k_min -11
_diffrn_reflns_limit_l_max 12
_diffrn_reflns_limit_l_min -12
_diffrn_reflns_number 8652
_diffrn_reflns_theta_full 25.96
_diffrn_reflns_theta_max 25.96
_diffrn_reflns_theta_min 2.05
_diffrn_standards_decay_% <0.1
_diffrn_standards_interval_time 'every frame'
_diffrn_standards_number 200
_exptl_absorpt_coefficient_mu 2.706
_exptl_absorpt_correction_T_max 0.81
_exptl_absorpt_correction_T_min 0.43
_exptl_absorpt_correction_type semi-empirical
_exptl_crystal_colour red
_exptl_crystal_density_diffrn 2.403
_exptl_crystal_density_method 'not measured'
_exptl_crystal_description parallelepiped
_exptl_crystal_F_000 608
_exptl_crystal_size_max 0.60
_exptl_crystal_size_mid 0.30
_exptl_crystal_size_min 0.10
_refine_diff_density_max 0.626
_refine_diff_density_min -0.678
_refine_diff_density_rms 0.105
_refine_ls_extinction_method none
_refine_ls_goodness_of_fit_ref 1.035
_refine_ls_hydrogen_treatment mixed
_refine_ls_matrix_type full
_refine_ls_number_parameters 236
_refine_ls_number_reflns 3208
_refine_ls_number_restraints 0
_refine_ls_restrained_S_all 1.035
_refine_ls_R_factor_all 0.0253
_refine_ls_R_factor_gt 0.0233
_refine_ls_shift/su_max 0.001
_refine_ls_shift/su_mean 0.000
_refine_ls_structure_factor_coef Fsqd
_refine_ls_weighting_details 'calc w=1/[\s^2^(Fo^2^)+(0.0406P)^2^+0.1610P] where P=(Fo^2^+2Fc^2^)/3'
_refine_ls_weighting_scheme calc
_refine_ls_wR_factor_gt 0.0582
_refine_ls_wR_factor_ref 0.0593
_reflns_number_gt 3015
_reflns_number_total 3208
_reflns_threshold_expression >2sigma(I)
_cod_data_source_file om010568w.cif
_cod_data_source_block (5b)
_cod_depositor_comments
;
The following automatic conversions were performed:

'_symmetry_cell_setting' value 'Triclinic' changed to 'triclinic'
according to /home/saulius/struct/CIF-dictionaries/cif_core.dic
dictionary named 'cif_core.dic' version 2.4.1 from 2010-06-29.

Automatic conversion script
Id: cif_fix_values 1715 2011-07-08 13:25:40Z adriana 
;
_cod_database_code 4076629
_computing-absorption_correction DIFABS

loop_
_symmetry_equiv_pos_as_xyz
'x, y, z'
'-x, -y, -z'

loop_
_atom_site_label
_atom_site_type_symbol
_atom_site_fract_x
_atom_site_fract_y
_atom_site_fract_z
_atom_site_U_iso_or_equiv
_atom_site_adp_type
_atom_site_occupancy
_atom_site_symmetry_multiplicity
_atom_site_calc_flag
_atom_site_refinement_flags
Ru1 Ru 0.83381(2) 0.82337(2) 0.33986(2) 0.01875(8) Uani 1 1 d .
Ru2 Ru 0.77661(2) 0.74497(2) 0.10015(2) 0.01806(8) Uani 1 1 d .
Ru3 Ru 0.69874(2) 0.48780(2) 0.283451(19) 0.01766(8) Uani 1 1 d .
Cl1 Cl 0.76513(7) 0.58506(7) 0.47160(6) 0.02354(14) Uani 1 1 d .
O1 O 0.7698(3) 0.9334(3) 0.5983(3) 0.0520(7) Uani 1 1 d .
O2 O 0.8928(3) 1.1214(2) 0.1895(2) 0.0412(6) Uani 1 1 d .
O3 O 1.1558(2) 0.7472(3) 0.3741(3) 0.0432(6) Uani 1 1 d .
O4 O 1.0872(2) 0.6376(3) 0.0817(3) 0.0460(6) Uani 1 1 d .
O5 O 0.8192(3) 1.0412(2) -0.0784(2) 0.0429(6) Uani 1 1 d .
O6 O 0.6798(3) 0.6575(3) -0.1516(2) 0.0396(5) Uani 1 1 d .
O7 O 0.6308(2) 0.3594(2) 0.0512(2) 0.0312(5) Uani 1 1 d .
O8 O 0.5613(2) 0.2236(2) 0.4599(2) 0.0382(5) Uani 1 1 d .
O9 O 1.0064(2) 0.3623(2) 0.2864(3) 0.0383(5) Uani 1 1 d .
C1 C 0.7919(3) 0.8901(3) 0.5040(3) 0.0304(6) Uani 1 1 d .
C2 C 0.8721(3) 1.0071(3) 0.2450(3) 0.0267(6) Uani 1 1 d .
C3 C 1.0389(3) 0.7723(3) 0.3646(3) 0.0274(6) Uani 1 1 d .
C4 C 0.9730(3) 0.6806(3) 0.0881(3) 0.0288(6) Uani 1 1 d .
C5 C 0.8064(3) 0.9310(3) -0.0110(3) 0.0270(6) Uani 1 1 d .
C6 C 0.7125(3) 0.6835(3) -0.0547(3) 0.0257(6) Uani 1 1 d .
C7 C 0.6573(3) 0.4120(3) 0.1364(3) 0.0226(5) Uani 1 1 d .
C8 C 0.6129(3) 0.3226(3) 0.4012(3) 0.0247(6) Uani 1 1 d .
C9 C 0.8941(3) 0.4101(3) 0.2819(3) 0.0255(6) Uani 1 1 d .
C10 C 0.4858(3) 0.6158(3) 0.2543(3) 0.0227(5) Uani 1 1 d .
H10A H 0.4304 0.6034 0.1782 0.027 Uiso 1 1 calc R
H10B H 0.4268 0.6193 0.3368 0.027 Uiso 1 1 calc R
C11 C 0.5922(3) 0.7118(3) 0.2235(2) 0.0197(5) Uani 1 1 d .
C12 C 0.6385(3) 0.8365(3) 0.2519(2) 0.0207(5) Uani 1 1 d .
C13 C 0.5383(3) 0.9700(3) 0.2224(3) 0.0293(6) Uani 1 1 d .
H13A H 0.5914 1.0531 0.1768 0.044 Uiso 1 1 calc R
H13B H 0.4949 0.9885 0.3069 0.044 Uiso 1 1 calc R
H13C H 0.4638 0.9547 0.1643 0.044 Uiso 1 1 calc R

loop_
_atom_site_aniso_label
_atom_site_aniso_U_11
_atom_site_aniso_U_22
_atom_site_aniso_U_33
_atom_site_aniso_U_23
_atom_site_aniso_U_13
_atom_site_aniso_U_12
Ru1 0.01779(13) 0.01701(12) 0.02194(13) -0.00486(9) -0.00237(9) -0.00114(8)
Ru2 0.01622(12) 0.01951(12) 0.01768(12) -0.00260(9) 0.00139(9) -0.00175(8)
Ru3 0.01874(13) 0.01742(12) 0.01707(12) -0.00386(8) -0.00042(9) -0.00253(8)
Cl1 0.0311(3) 0.0210(3) 0.0189(3) -0.0033(2) -0.0052(3) -0.0045(3)
O1 0.0717(18) 0.0491(15) 0.0414(13) -0.0270(12) 0.0064(13) 0.0013(13)
O2 0.0534(15) 0.0230(11) 0.0456(13) -0.0011(10) -0.0038(11) -0.0100(10)
O3 0.0246(12) 0.0420(13) 0.0580(15) 0.0009(11) -0.0105(11) 0.0023(10)
O4 0.0246(12) 0.0475(14) 0.0573(15) 0.0019(12) 0.0109(11) 0.0067(10)
O5 0.0508(15) 0.0312(12) 0.0408(12) 0.0071(10) -0.0024(11) -0.0089(10)
O6 0.0429(13) 0.0525(14) 0.0260(11) -0.0105(10) -0.0013(10) -0.0157(11)
O7 0.0323(11) 0.0393(12) 0.0256(10) -0.0141(9) -0.0003(9) -0.0050(9)
O8 0.0481(13) 0.0294(11) 0.0346(11) 0.0005(9) 0.0048(10) -0.0131(10)
O9 0.0254(12) 0.0381(12) 0.0523(14) -0.0126(10) -0.0059(11) 0.0050(9)
C1 0.0310(15) 0.0244(14) 0.0363(16) -0.0077(12) -0.0017(13) -0.0007(12)
C2 0.0264(14) 0.0235(14) 0.0311(14) -0.0065(12) -0.0055(12) -0.0017(11)
C3 0.0255(16) 0.0238(14) 0.0319(15) -0.0021(11) -0.0080(12) -0.0015(11)
C4 0.0267(16) 0.0260(14) 0.0303(14) 0.0000(11) 0.0057(12) -0.0029(11)
C5 0.0256(14) 0.0273(15) 0.0276(14) -0.0040(12) -0.0013(12) -0.0037(11)
C6 0.0232(13) 0.0291(14) 0.0237(14) -0.0024(11) 0.0043(12) -0.0071(11)
C7 0.0186(12) 0.0236(13) 0.0246(13) -0.0026(11) 0.0032(11) -0.0052(10)
C8 0.0277(14) 0.0263(14) 0.0207(12) -0.0057(11) -0.0040(11) -0.0007(11)
C9 0.0280(15) 0.0220(13) 0.0279(14) -0.0070(11) -0.0022(12) -0.0043(11)
C10 0.0155(12) 0.0304(14) 0.0214(12) -0.0044(10) -0.0018(10) 0.0002(10)
C11 0.0147(12) 0.0249(13) 0.0173(11) -0.0010(10) -0.0033(10) 0.0045(10)
C12 0.0181(12) 0.0238(13) 0.0190(12) -0.0035(10) 0.0006(10) 0.0028(10)
C13 0.0244(14) 0.0239(14) 0.0392(16) -0.0066(12) -0.0040(13) 0.0036(11)

loop_
_atom_type_symbol
_atom_type_description
_atom_type_scat_dispersion_real
_atom_type_scat_dispersion_imag
_atom_type_scat_source
C C 0.0033 0.0016 'International Tables Vol C Tables 4.2.6.8 and 6.1.1.4'
H H 0.0000 0.0000 'International Tables Vol C Tables 4.2.6.8 and 6.1.1.4'
O O 0.0106 0.0060 'International Tables Vol C Tables 4.2.6.8 and 6.1.1.4'
Cl Cl 0.1484 0.1585 'International Tables Vol C Tables 4.2.6.8 and 6.1.1.4'
Ru Ru -1.2594 0.8363 'International Tables Vol C Tables 4.2.6.8 and 6.1.1.4'

loop_
_geom_angle_atom_site_label_1
_geom_angle_atom_site_label_2
_geom_angle_atom_site_label_3
_geom_angle
C2 Ru1 C1 92.14(12)
C2 Ru1 C3 91.07(12)
C1 Ru1 C3 98.05(13)
C2 Ru1 C12 91.33(12)
C1 Ru1 C12 104.38(11)
C3 Ru1 C12 157.34(11)
C2 Ru1 Cl1 175.76(9)
C1 Ru1 Cl1 85.45(9)
C3 Ru1 Cl1 92.72(9)
C12 Ru1 Cl1 85.91(8)
C2 Ru1 Ru2 90.05(9)
C1 Ru1 Ru2 156.97(9)
C3 Ru1 Ru2 104.83(9)
C12 Ru1 Ru2 52.64(7)
Cl1 Ru1 Ru2 90.82(3)
C5 Ru2 C4 93.41(12)
C5 Ru2 C6 89.18(12)
C4 Ru2 C6 98.37(13)
C5 Ru2 C11 120.05(11)
C4 Ru2 C11 142.40(11)
C6 Ru2 C11 98.71(11)
C5 Ru2 C12 93.24(11)
C4 Ru2 C12 134.85(12)
C6 Ru2 C12 126.33(11)
C11 Ru2 C12 36.86(10)
C5 Ru2 Ru1 94.97(9)
C4 Ru2 Ru1 87.83(10)
C6 Ru2 Ru1 172.34(7)
C11 Ru2 Ru1 73.63(8)
C12 Ru2 Ru1 47.11(7)
C5 Ru2 Ru3 171.71(8)
C4 Ru2 Ru3 93.91(9)
C6 Ru2 Ru3 93.59(8)
C11 Ru2 Ru3 51.80(7)
C12 Ru2 Ru3 78.82(7)
Ru1 Ru2 Ru3 81.43(2)
C7 Ru3 C9 92.17(12)
C7 Ru3 C8 88.56(11)
C9 Ru3 C8 98.85(12)
C7 Ru3 C11 100.04(11)
C9 Ru3 C11 134.32(10)
C8 Ru3 C11 125.08(10)
C7 Ru3 C10 86.83(11)
C9 Ru3 C10 168.73(11)
C8 Ru3 C10 92.36(11)
C11 Ru3 C10 35.39(9)
C7 Ru3 Cl1 177.15(8)
C9 Ru3 Cl1 85.14(9)
C8 Ru3 Cl1 92.77(8)
C11 Ru3 Cl1 81.25(7)
C10 Ru3 Cl1 95.63(7)
C7 Ru3 Ru2 88.59(8)
C9 Ru3 Ru2 90.39(9)
C8 Ru3 Ru2 170.43(9)
C11 Ru3 Ru2 46.66(6)
C10 Ru3 Ru2 78.36(7)
Cl1 Ru3 Ru2 90.49(3)
Ru3 Cl1 Ru1 97.21(3)
O1 C1 Ru1 177.6(3)
O2 C2 Ru1 177.9(3)
O3 C3 Ru1 177.3(3)
O4 C4 Ru2 177.5(3)
O5 C5 Ru2 177.5(3)
O6 C6 Ru2 174.3(2)
O7 C7 Ru3 176.5(2)
O8 C8 Ru3 174.4(2)
O9 C9 Ru3 177.1(3)
C11 C10 Ru3 71.77(15)
C10 C11 C12 142.8(2)
C10 C11 Ru2 139.39(19)
C12 C11 Ru2 77.78(15)
C10 C11 Ru3 72.84(15)
C12 C11 Ru3 125.87(19)
Ru2 C11 Ru3 81.53(9)
C11 C12 C13 116.8(2)
C11 C12 Ru1 117.70(18)
C13 C12 Ru1 125.43(19)
C11 C12 Ru2 65.36(14)
C13 C12 Ru2 126.24(18)
Ru1 C12 Ru2 80.25(9)

loop_
_geom_bond_atom_site_label_1
_geom_bond_atom_site_label_2
_geom_bond_distance
Ru1 C2 1.851(3)
Ru1 C1 1.928(3)
Ru1 C3 1.980(3)
Ru1 C12 2.076(3)
Ru1 Cl1 2.4769(10)
Ru1 Ru2 2.7931(7)
Ru2 C5 1.911(3)
Ru2 C4 1.920(3)
Ru2 C6 1.936(3)
Ru2 C11 2.095(2)
Ru2 C12 2.253(2)
Ru2 Ru3 2.8487(10)
Ru3 C7 1.867(3)
Ru3 C9 1.940(3)
Ru3 C8 1.953(3)
Ru3 C11 2.263(3)
Ru3 C10 2.277(3)
Ru3 Cl1 2.4290(9)
O1 C1 1.130(4)
O2 C2 1.135(4)
O3 C3 1.118(4)
O4 C4 1.131(4)
O5 C5 1.130(4)
O6 C6 1.131(4)
O7 C7 1.138(3)
O8 C8 1.125(3)
O9 C9 1.125(4)
C10 C11 1.380(4)
C11 C12 1.383(4)
C12 C13 1.516(4)
